data_7128503
loop_
_publ_author_name
'Li, Peng-Fei'
'Hu, Chun-Li'
'Gong, Ya-Ping'
'Kong, Fang'
'Mao, Jiang-Gao'

_publ_section_title
;
 Hg<sub>3</sub>(Te<sub>3</sub>O<sub>8</sub>)(SO<sub>4</sub>): a new
 sulfate tellurite with a novel structure and large birefringence explored
 from d<sup>10</sup> metal compounds.
;
_journal_issue 57
_journal_name_full 'Chemical communications (Cambridge, England)'
_journal_page_first 7039
_journal_page_last 7042
_journal_paper_doi 10.1039/d1cc02494a
_journal_volume 57
_journal_year 2021
_chemical_formula_sum 'H2 In2 O11 S Te2'
_chemical_formula_weight 694.92
_space_group_crystal_system monoclinic
_space_group_IT_number 15
_space_group_name_Hall '-C 2yc'
_space_group_name_H-M_alt 'C 1 2/c 1'
_symmetry_space_group_name_H-M 'C 1 2/c 1'
_atom_sites_solution_hydrogens geom
_atom_sites_solution_primary direct
_atom_sites_solution_secondary difmap
_audit_creation_method SHELXL-97
_audit_update_record
;
2021-05-11 deposited with the CCDC.	2021-06-16 downloaded from the CCDC.
;
_cell_angle_alpha 90.00
_cell_angle_beta 107.394(8)
_cell_angle_gamma 90.00
_cell_formula_units_Z 8
_cell_length_a 17.6356(14)
_cell_length_b 6.7576(4)
_cell_length_c 16.4550(12)
_cell_measurement_reflns_used 291(1)
_cell_measurement_temperature 293(2)
_cell_measurement_theta_max 29.5020
_cell_measurement_theta_min 4.5560
_cell_volume 1871.3(2)
_computing_structure_refinement 'SHELXL-97 (Sheldrick, 2008)'
_computing_structure_solution 'SHELXS-97 (Sheldrick, 2008)'
_diffrn_ambient_temperature 293(2)
_diffrn_measured_fraction_theta_full 0.961
_diffrn_measured_fraction_theta_max 0.961
_diffrn_measurement_device_type 'SuperNova, Dual, Cu at home/near, Atlas'
_diffrn_radiation_monochromator graphite
_diffrn_radiation_source 'fine-focus sealed tube'
_diffrn_radiation_type MoK\a
_diffrn_radiation_wavelength 0.71073
_diffrn_reflns_av_R_equivalents 0.0449
_diffrn_reflns_av_sigmaI/netI 0.0414
_diffrn_reflns_limit_h_max 20
_diffrn_reflns_limit_h_min -23
_diffrn_reflns_limit_k_max 8
_diffrn_reflns_limit_k_min -8
_diffrn_reflns_limit_l_max 17
_diffrn_reflns_limit_l_min -21
_diffrn_reflns_number 7451
_diffrn_reflns_theta_full 28.28
_diffrn_reflns_theta_max 28.28
_diffrn_reflns_theta_min 3.25
_exptl_absorpt_coefficient_mu 11.316
_exptl_absorpt_correction_T_max 1.00000
_exptl_absorpt_correction_T_min 0.70722
_exptl_absorpt_correction_type multi-scan
_exptl_crystal_colour Colourless
_exptl_crystal_density_diffrn 4.933
_exptl_crystal_density_method 'not measured'
_exptl_crystal_description Block
_exptl_crystal_F_000 2464
_exptl_crystal_size_max 0.11
_exptl_crystal_size_mid 0.10
_exptl_crystal_size_min 0.08
_refine_diff_density_max 1.936
_refine_diff_density_min -1.278
_refine_diff_density_rms 0.259
_refine_ls_extinction_coef 0.00103(4)
_refine_ls_extinction_expression Fc^*^=kFc[1+0.001xFc^2^\l^3^/sin(2\q)]^-1/4^
_refine_ls_extinction_method SHELXL
_refine_ls_goodness_of_fit_ref 0.992
_refine_ls_hydrogen_treatment mixed
_refine_ls_matrix_type full
_refine_ls_number_parameters 146
_refine_ls_number_reflns 2226
_refine_ls_number_restraints 6
_refine_ls_restrained_S_all 0.992
_refine_ls_R_factor_all 0.0289
_refine_ls_R_factor_gt 0.0246
_refine_ls_shift/su_max 0.020
_refine_ls_shift/su_mean 0.002
_refine_ls_structure_factor_coef Fsqd
_refine_ls_weighting_details 'calc w=1/[\s^2^(Fo^2^)+(0.0304P)^2^+0.0000P] where P=(Fo^2^+2Fc^2^)/3'
_refine_ls_weighting_scheme calc
_refine_ls_wR_factor_gt 0.0567
_refine_ls_wR_factor_ref 0.0598
_reflns_number_gt 2022
_reflns_number_total 2226
_reflns_threshold_expression >2sigma(I)
_cod_data_source_file d1cc02494a2.cif
_cod_data_source_block In2(SO4)(TeO3)(OH)2(H2O)
_cod_depositor_comments 'Adding full bibliography for 7128501--7128504.cif.'
_cod_original_sg_symbol_H-M C2/c
_cod_database_code 7128503

loop_
_symmetry_equiv_pos_as_xyz
'x, y, z'
'-x, y, -z+1/2'
'x+1/2, y+1/2, z'
'-x+1/2, y+1/2, -z+1/2'
'-x, -y, -z'
'x, -y, z-1/2'
'-x+1/2, -y+1/2, -z'
'x+1/2, -y+1/2, z-1/2'

loop_
_atom_site_label
_atom_site_type_symbol
_atom_site_fract_x
_atom_site_fract_y
_atom_site_fract_z
_atom_site_U_iso_or_equiv
_atom_site_adp_type
_atom_site_occupancy
_atom_site_symmetry_multiplicity
_atom_site_calc_flag
_atom_site_refinement_flags
_atom_site_disorder_assembly
_atom_site_disorder_group
Te1 Te 0.360682(18) 0.41702(4) 0.179014(19) 0.00695(10) Uani 1 1 d . . .
In1 In 0.284117(19) 0.93269(5) 0.22787(2) 0.00759(10) Uani 1 1 d . . .
In2 In 0.673206(19) 0.77431(5) 0.04261(2) 0.00837(11) Uani 1 1 d . . .
Te2 Te 0.587096(19) 0.38113(4) 0.06876(2) 0.01054(11) Uani 1 1 d . . .
S1 S 0.42164(8) 0.92663(17) 0.11277(8) 0.0115(3) Uani 1 1 d . . .
O4 O 0.5623(2) 0.6103(5) 0.0024(2) 0.0116(7) Uani 1 1 d . . .
O5 O 0.6931(2) 0.4855(5) 0.1086(2) 0.0111(7) Uani 1 1 d . . .
O1 O 0.29493(19) 0.3469(5) 0.0680(2) 0.0108(7) Uani 1 1 d U . .
O2 O 0.3051(2) 0.2552(5) 0.2356(2) 0.0107(7) Uani 1 1 d . . .
O3 O 0.2991(2) 0.6240(5) 0.1961(2) 0.0127(7) Uani 1 1 d . . .
O11 O 0.6457(2) 0.9073(5) 0.1452(2) 0.0136(8) Uani 1 1 d . . .
H11A H 0.5971 0.9416 0.1297 0.020 Uiso 1 1 d R . .
O6 O 0.5575(2) 0.4802(5) 0.1634(2) 0.0153(7) Uani 1 1 d . . .
H6A H 0.5174 0.5554 0.1455 0.023 Uiso 1 1 d R . .
O7 O 0.3880(2) 0.9919(5) 0.1798(2) 0.0164(8) Uani 1 1 d . . .
O8 O 0.3622(2) 0.9614(5) 0.0285(2) 0.0213(8) Uani 1 1 d . . .
O9 O 0.4355(2) 0.7131(5) 0.1185(3) 0.0224(9) Uani 1 1 d . . .
O10 O 0.4937(2) 1.0370(6) 0.1186(3) 0.0244(9) Uani 1 1 d . . .

loop_
_atom_site_aniso_label
_atom_site_aniso_U_11
_atom_site_aniso_U_22
_atom_site_aniso_U_33
_atom_site_aniso_U_23
_atom_site_aniso_U_13
_atom_site_aniso_U_12
Te1 0.00662(17) 0.00722(17) 0.00720(17) -0.00083(11) 0.00233(12) -0.00044(10)
In1 0.0088(2) 0.00661(18) 0.00696(18) 0.00092(12) 0.00172(14) -0.00044(11)
In2 0.00797(19) 0.00971(18) 0.00744(18) -0.00045(13) 0.00231(13) -0.00028(12)
Te2 0.01123(19) 0.00949(18) 0.01034(17) 0.00011(12) 0.00239(13) -0.00030(11)
S1 0.0121(6) 0.0118(6) 0.0121(6) 0.0033(5) 0.0061(5) 0.0048(4)
O4 0.0088(18) 0.0095(16) 0.0160(18) 0.0018(14) 0.0030(14) -0.0019(12)
O5 0.0116(18) 0.0096(16) 0.0105(16) 0.0023(15) 0.0012(13) 0.0005(13)
O1 0.0105(10) 0.0119(10) 0.0099(10) -0.0012(8) 0.0028(8) -0.0010(8)
O2 0.0135(18) 0.0053(15) 0.0157(18) 0.0017(14) 0.0082(14) -0.0003(12)
O3 0.0127(19) 0.0091(17) 0.0173(19) -0.0043(15) 0.0060(15) 0.0024(13)
O11 0.0105(19) 0.0222(19) 0.0064(17) -0.0059(14) 0.0001(14) 0.0044(13)
O6 0.0144(19) 0.0218(19) 0.0105(17) 0.0022(16) 0.0048(14) 0.0069(14)
O7 0.018(2) 0.0159(18) 0.0190(19) -0.0031(16) 0.0117(16) -0.0001(14)
O8 0.028(2) 0.0180(19) 0.0136(18) 0.0063(16) 0.0000(16) 0.0073(16)
O9 0.027(2) 0.0132(19) 0.030(2) 0.0076(17) 0.0138(18) 0.0073(15)
O10 0.014(2) 0.029(2) 0.033(2) 0.0090(19) 0.0118(18) 0.0005(16)

loop_
_atom_type_symbol
_atom_type_description
_atom_type_scat_dispersion_real
_atom_type_scat_dispersion_imag
_atom_type_scat_source
O O 0.0106 0.0060 'International Tables Vol C Tables 4.2.6.8 and 6.1.1.4'
S S 0.1246 0.1234 'International Tables Vol C Tables 4.2.6.8 and 6.1.1.4'
In In -0.7276 1.3100 'International Tables Vol C Tables 4.2.6.8 and 6.1.1.4'
Te Te -0.5308 1.6751 'International Tables Vol C Tables 4.2.6.8 and 6.1.1.4'
H H 0.0000 0.0000 'International Tables Vol C Tables 4.2.6.8 and 6.1.1.4'

loop_
_geom_angle_atom_site_label_1
_geom_angle_atom_site_label_2
_geom_angle_atom_site_label_3
_geom_angle
_geom_angle_site_symmetry_1
_geom_angle_site_symmetry_3
_geom_angle_publ_flag
O3 Te1 O2 87.01(15) . . ?
O3 Te1 O1 96.75(15) . . ?
O2 Te1 O1 94.10(15) . . ?
O11 In1 O5 167.70(14) 2_655 3_455 ?
O11 In1 O3 94.74(13) 2_655 . ?
O5 In1 O3 92.89(13) 3_455 . ?
O11 In1 O2 86.58(13) 2_655 4 ?
O5 In1 O2 86.60(13) 3_455 4 ?
O3 In1 O2 72.08(12) . 4 ?
O11 In1 O2 89.13(13) 2_655 1_565 ?
O5 In1 O2 87.44(12) 3_455 1_565 ?
O3 In1 O2 157.78(13) . 1_565 ?
O2 In1 O2 130.07(9) 4 1_565 ?
O11 In1 O7 93.73(14) 2_655 . ?
O5 In1 O7 96.52(13) 3_455 . ?
O3 In1 O7 85.18(13) . . ?
O2 In1 O7 157.19(12) 4 . ?
O2 In1 O7 72.72(12) 1_565 . ?
O11 In1 O3 78.90(13) 2_655 4 ?
O5 In1 O3 88.94(12) 3_455 4 ?
O3 In1 O3 136.93(10) . 4 ?
O2 In1 O3 65.08(11) 4 4 ?
O2 In1 O3 65.28(11) 1_565 4 ?
O7 In1 O3 137.35(11) . 4 ?
O11 In2 O1 101.95(13) . 3 ?
O11 In2 O8 88.99(14) . 5_675 ?
O1 In2 O8 91.59(15) 3 5_675 ?
O11 In2 O4 93.43(13) . . ?
O1 In2 O4 160.98(12) 3 . ?
O8 In2 O4 99.88(15) 5_675 . ?
O11 In2 O5 91.37(13) . . ?
O1 In2 O5 96.04(13) 3 . ?
O8 In2 O5 172.11(14) 5_675 . ?
O4 In2 O5 72.23(12) . . ?
O11 In2 O1 176.18(13) . 5_665 ?
O1 In2 O1 75.91(14) 3 5_665 ?
O8 In2 O1 87.92(14) 5_675 5_665 ?
O4 In2 O1 89.30(13) . 5_665 ?
O5 In2 O1 92.00(13) . 5_665 ?
O11 In2 Te2 90.83(10) . . ?
O1 In2 Te2 132.01(9) 3 . ?
O8 In2 Te2 135.18(11) 5_675 . ?
O4 In2 Te2 35.40(9) . . ?
O5 In2 Te2 36.94(9) . . ?
O1 In2 Te2 92.94(8) 5_665 . ?
O4 Te2 O6 96.48(15) . . ?
O4 Te2 O5 85.93(14) . . ?
O6 Te2 O5 93.93(15) . . ?
O4 Te2 In2 42.31(10) . . ?
O6 Te2 In2 94.38(11) . . ?
O5 Te2 In2 43.76(10) . . ?
O10 S1 O9 112.1(2) . . ?
O10 S1 O7 109.8(2) . . ?
O9 S1 O7 110.2(2) . . ?
O10 S1 O8 109.8(2) . . ?
O9 S1 O8 105.9(2) . . ?
O7 S1 O8 108.8(2) . . ?
Te2 O4 In2 102.29(15) . . ?
Te2 O5 In1 129.20(17) . 3_545 ?
Te2 O5 In2 99.30(14) . . ?
In1 O5 In2 123.87(15) 3_545 . ?
Te1 O1 In2 122.42(16) . 3_445 ?
Te1 O1 In2 130.35(17) . 5_665 ?
In2 O1 In2 104.09(14) 3_445 5_665 ?
Te1 O2 In1 109.74(15) . 4_545 ?
Te1 O2 In1 130.24(17) . 1_545 ?
In1 O2 In1 115.65(14) 4_545 1_545 ?
Te1 O3 In1 151.60(19) . . ?
Te1 O3 In1 98.16(13) . 4_545 ?
In1 O3 In1 103.80(13) . 4_545 ?
In1 O11 In2 129.02(17) 2_655 . ?
S1 O7 In1 140.3(2) . . ?
S1 O8 In2 131.0(2) . 5_675 ?

loop_
_geom_bond_atom_site_label_1
_geom_bond_atom_site_label_2
_geom_bond_distance
_geom_bond_site_symmetry_2
_geom_bond_publ_flag
Te1 O3 1.844(3) . ?
Te1 O2 1.889(3) . ?
Te1 O1 1.908(3) . ?
In1 O11 2.092(3) 2_655 ?
In1 O5 2.162(3) 3_455 ?
In1 O3 2.185(3) . ?
In1 O2 2.200(3) 4 ?
In1 O2 2.207(3) 1_565 ?
In1 O7 2.238(3) . ?
In1 O3 2.547(3) 4 ?
In2 O11 2.094(3) . ?
In2 O1 2.118(3) 3 ?
In2 O8 2.124(4) 5_675 ?
In2 O4 2.172(3) . ?
In2 O5 2.210(3) . ?
In2 O1 2.216(3) 5_665 ?
In2 Te2 3.1530(5) . ?
Te2 O4 1.869(3) . ?
Te2 O6 1.906(3) . ?
Te2 O5 1.920(3) . ?
S1 O10 1.451(4) . ?
S1 O9 1.462(4) . ?
S1 O7 1.468(4) . ?
S1 O8 1.486(4) . ?
O5 In1 2.162(3) 3_545 ?
O1 In2 2.118(3) 3_445 ?
O1 In2 2.216(3) 5_665 ?
O2 In1 2.200(3) 4_545 ?
O2 In1 2.207(3) 1_545 ?
O3 In1 2.547(3) 4_545 ?
O11 In1 2.092(3) 2_655 ?
O8 In2 2.124(4) 5_675 ?
